data_4337242
loop_
_publ_author_name
'Wang, Mei'
'England, Jason'
'Weyherm\"uller, Thomas'
'Wieghardt, Karl'

_publ_section_title
;
 Molecular and Electronic Structures of the Members of the Electron
 Transfer Series [Mn(bpy)3](n) (n = 2+, 1+, 0, 1-) and [Mn(tpy)2](m) (m =
 4+, 3+, 2+, 1+, 0). An Experimental and Density Functional Theory Study.
;
_journal_issue 4
_journal_name_full 'Inorganic chemistry'
_journal_page_first 2276
_journal_page_last 2287
_journal_paper_doi 10.1021/ic4029854
_journal_volume 53
_journal_year 2014
_chemical_compound_source tetrahydrofuran
_chemical_formula_moiety 'C30 H24 Mn N6, C16 H32 Li O4'
_chemical_formula_sum 'C46 H56 Li Mn N6 O4'
_chemical_formula_weight 818.84
_chemical_name_systematic
;
 ?
;
_space_group_crystal_system orthorhombic
_space_group_IT_number 60
_space_group_name_Hall '-P 2n 2ab'
_space_group_name_H-M_alt 'P b c n'
_symmetry_space_group_name_Hall '-P 2n 2ab'
_symmetry_space_group_name_H-M 'P b c n'
_atom_sites_solution_hydrogens geom
_audit_block_code WGT-WM-032-01
_audit_creation_date 2013-07-01
_audit_creation_method SHELXL-2013
_cell_angle_alpha 90
_cell_angle_beta 90
_cell_angle_gamma 90
_cell_formula_units_Z 4
_cell_length_a 12.841(3)
_cell_length_b 17.827(4)
_cell_length_c 18.182(4)
_cell_measurement_reflns_used 9868
_cell_measurement_temperature 100(2)
_cell_measurement_theta_max 30.8561
_cell_measurement_theta_min 2.2529
_cell_volume 4162.2(16)
_computing_cell_refinement 'SAINT software (Bruker AXS, 2004)'
_computing_data_collection 'APEX2 (Bruker AXS, 2008)'
_computing_data_reduction 'SAINT software (Bruker AXS, 2004)'
_computing_structure_refinement 'SHELXL-2013 (Sheldrick, 2013)'
_computing_structure_solution 'SHELXS-2013 (Sheldrick, 2013)'
_diffrn_ambient_temperature 100(2)
_diffrn_detector_area_resol_mean 66.67
_diffrn_measured_fraction_theta_full 1.000
_diffrn_measured_fraction_theta_max 0.998
_diffrn_measurement_device_type 'Bruker-AXS Kappa Mach3 APEX-II'
_diffrn_measurement_method 'CCD \f- and \w-scans'
_diffrn_radiation_monochromator 'Incoatec Helios mirrors'
_diffrn_radiation_source '0.2 x 2mm^2^ focus rotating anode'
_diffrn_radiation_type MoK\a
_diffrn_radiation_wavelength 0.71073
_diffrn_reflns_av_R_equivalents 0.0820
_diffrn_reflns_av_unetI/netI 0.0311
_diffrn_reflns_Laue_measured_fraction_full 1.000
_diffrn_reflns_Laue_measured_fraction_max 0.998
_diffrn_reflns_limit_h_max 18
_diffrn_reflns_limit_h_min -18
_diffrn_reflns_limit_k_max 25
_diffrn_reflns_limit_k_min -25
_diffrn_reflns_limit_l_max 26
_diffrn_reflns_limit_l_min -26
_diffrn_reflns_number 103534
_diffrn_reflns_point_group_measured_fraction_full 1.000
_diffrn_reflns_point_group_measured_fraction_max 0.998
_diffrn_reflns_theta_full 25.242
_diffrn_reflns_theta_max 31.077
_diffrn_reflns_theta_min 1.955
_exptl_absorpt_coefficient_mu 0.368
_exptl_absorpt_correction_T_max 0.98716
_exptl_absorpt_correction_T_min 0.91217
_exptl_absorpt_correction_type gaussian
_exptl_absorpt_process_details 'SADABS (Bruker AXS, 2008)'
_exptl_crystal_colour 'dark red'
_exptl_crystal_density_diffrn 1.307
_exptl_crystal_description needle
_exptl_crystal_F_000 1736
_exptl_crystal_size_max 0.20
_exptl_crystal_size_mid 0.04
_exptl_crystal_size_min 0.03
_refine_diff_density_max 0.567
_refine_diff_density_min -0.299
_refine_diff_density_rms 0.053
_refine_ls_extinction_method none
_refine_ls_goodness_of_fit_ref 1.028
_refine_ls_hydrogen_treatment constr
_refine_ls_matrix_type full
_refine_ls_number_parameters 276
_refine_ls_number_reflns 6664
_refine_ls_number_restraints 11
_refine_ls_restrained_S_all 1.030
_refine_ls_R_factor_all 0.0662
_refine_ls_R_factor_gt 0.0409
_refine_ls_shift/su_max 0.001
_refine_ls_shift/su_mean 0.000
_refine_ls_structure_factor_coef Fsqd
_refine_ls_weighting_details
;
 w=1/[\s^2^(Fo^2^)+(0.0420P)^2^+1.8267P]
 where P=(Fo^2^+2Fc^2^)/3
;
_refine_ls_weighting_scheme calc
_refine_ls_wR_factor_gt 0.0906
_refine_ls_wR_factor_ref 0.1027
_reflns_Friedel_coverage 0.000
_reflns_number_gt 4851
_reflns_number_total 6664
_reflns_threshold_expression 'I > 2\s(I)'
_cod_data_source_file ic4029854_si_002.cif
_cod_data_source_block '[Li(thf)4][Mn(bpy)3]'
_cod_database_code 4337242
_shelx_space_group_comment
;
The symmetry employed for this shelxl refinement is uniquely defined
by the following loop, which should always be used as a source of
symmetry information in preference to the above space-group names.
They are only intended as comments.
;
_shelxl_version_number 2013-2

loop_
_space_group_symop_operation_xyz
'x, y, z'
'-x+1/2, -y+1/2, z+1/2'
'-x, y, -z+1/2'
'x+1/2, -y+1/2, -z'
'-x, -y, -z'
'x-1/2, y-1/2, -z-1/2'
'x, -y, z-1/2'
'-x-1/2, y-1/2, z'

loop_
_atom_site_label
_atom_site_type_symbol
_atom_site_fract_x
_atom_site_fract_y
_atom_site_fract_z
_atom_site_U_iso_or_equiv
_atom_site_adp_type
_atom_site_occupancy
_atom_site_site_symmetry_order
_atom_site_calc_flag
_atom_site_refinement_flags_posn
_atom_site_refinement_flags_adp
_atom_site_refinement_flags_occupancy
_atom_site_disorder_assembly
_atom_site_disorder_group
Mn1 Mn 0.0000 0.21296(2) 0.7500 0.01992(7) Uani 1 2 d S T P . .
N1 N -0.08261(9) 0.29332(6) 0.82567(6) 0.0204(2) Uani 1 1 d . . . . .
C2 C -0.05207(11) 0.31378(8) 0.89375(7) 0.0219(3) Uani 1 1 d . . . . .
H2 H 0.0079 0.2899 0.9135 0.026 Uiso 1 1 calc R U . . .
C3 C -0.10101(11) 0.36642(8) 0.93683(8) 0.0240(3) Uani 1 1 d . . . . .
H3 H -0.0774 0.3770 0.9852 0.029 Uiso 1 1 calc R U . . .
C4 C -0.18767(11) 0.40416(8) 0.90654(8) 0.0254(3) Uani 1 1 d . . . . .
H4 H -0.2228 0.4419 0.9339 0.030 Uiso 1 1 calc R U . . .
C5 C -0.22022(11) 0.38563(8) 0.83740(8) 0.0243(3) Uani 1 1 d . . . . .
H5 H -0.2777 0.4113 0.8163 0.029 Uiso 1 1 calc R U . . .
C6 C -0.16920(10) 0.32847(7) 0.79665(7) 0.0204(3) Uani 1 1 d . . . . .
C7 C -0.20285(10) 0.30353(8) 0.72598(8) 0.0215(3) Uani 1 1 d . . . . .
C8 C -0.28638(11) 0.33727(9) 0.68635(8) 0.0269(3) Uani 1 1 d . . . . .
H8 H -0.3220 0.3791 0.7067 0.032 Uiso 1 1 calc R U . . .
C9 C -0.31555(12) 0.30991(9) 0.61932(9) 0.0302(3) Uani 1 1 d . . . . .
H9 H -0.3705 0.3330 0.5927 0.036 Uiso 1 1 calc R U . . .
C10 C -0.26345(12) 0.24712(9) 0.59007(8) 0.0303(3) Uani 1 1 d . . . . .
H10 H -0.2837 0.2258 0.5444 0.036 Uiso 1 1 calc R U . . .
C11 C -0.18225(11) 0.21772(8) 0.62995(8) 0.0262(3) Uani 1 1 d . . . . .
H11 H -0.1464 0.1759 0.6098 0.031 Uiso 1 1 calc R U . . .
N12 N -0.14968(9) 0.24387(6) 0.69572(6) 0.0220(2) Uani 1 1 d . . . . .
N21 N 0.03046(10) 0.11223(7) 0.68000(7) 0.0257(3) Uani 1 1 d . . . . .
C22 C 0.06193(12) 0.11359(9) 0.60913(8) 0.0296(3) Uani 1 1 d . . . . .
H22 H 0.0742 0.1612 0.5873 0.036 Uiso 1 1 calc R U . . .
C23 C 0.07753(12) 0.05107(9) 0.56619(9) 0.0330(3) Uani 1 1 d . . . . .
H23 H 0.1010 0.0553 0.5168 0.040 Uiso 1 1 calc R U . . .
C24 C 0.05751(12) -0.01943(9) 0.59798(10) 0.0351(4) Uani 1 1 d . . . . .
H24 H 0.0653 -0.0639 0.5698 0.042 Uiso 1 1 calc R U . . .
C25 C 0.02688(12) -0.02324(8) 0.66959(10) 0.0311(3) Uani 1 1 d . . . . .
H25 H 0.0136 -0.0708 0.6913 0.037 Uiso 1 1 calc R U . . .
C26 C 0.01453(10) 0.04293(7) 0.71227(8) 0.0250(3) Uani 1 1 d . . . . .
Li30 Li 0.5000 0.1066(2) 0.7500 0.0287(7) Uani 1 2 d DS T P . .
O31 O 0.40779(8) 0.16819(6) 0.69313(6) 0.0320(2) Uani 0.579(4) 1 d D . P A 1
C32 C 0.3182(9) 0.1433(9) 0.6522(4) 0.0392(4) Uani 0.579(4) 1 d D . P A 1
H32A H 0.2542 0.1498 0.6819 0.047 Uiso 0.579(4) 1 calc R U P A 1
H32B H 0.3253 0.0895 0.6396 0.047 Uiso 0.579(4) 1 calc R U P A 1
C33 C 0.3116(3) 0.19052(19) 0.58206(16) 0.0342(5) Uani 0.579(4) 1 d D . P A 1
H33A H 0.3061 0.1582 0.5379 0.041 Uiso 0.579(4) 1 calc R U P A 1
H33B H 0.2510 0.2248 0.5836 0.041 Uiso 0.579(4) 1 calc R U P A 1
C34 C 0.4139(9) 0.2343(6) 0.5822(4) 0.0375(11) Uani 0.579(4) 1 d D . P A 1
H34A H 0.4696 0.2067 0.5560 0.045 Uiso 0.579(4) 1 calc R U P A 1
H34B H 0.4054 0.2845 0.5596 0.045 Uiso 0.579(4) 1 calc R U P A 1
C35 C 0.4366(10) 0.2401(5) 0.6642(4) 0.0287(12) Uani 0.579(4) 1 d D . P A 1
H35A H 0.5113 0.2504 0.6730 0.034 Uiso 0.579(4) 1 calc R U P A 1
H35B H 0.3947 0.2805 0.6870 0.034 Uiso 0.579(4) 1 calc R U P A 1
O31' O 0.40779(8) 0.16819(6) 0.69313(6) 0.0320(2) Uani 0.421(4) 1 d D . P A 2
C32' C 0.3168(12) 0.1444(12) 0.6527(5) 0.0392(4) Uani 0.421(4) 1 d D . P A 2
H32C H 0.2544 0.1737 0.6667 0.047 Uiso 0.421(4) 1 calc R U P A 2
H32D H 0.3027 0.0903 0.6598 0.047 Uiso 0.421(4) 1 calc R U P A 2
C33' C 0.3514(4) 0.1616(3) 0.5738(2) 0.0342(5) Uani 0.421(4) 1 d D . P A 2
H33C H 0.4021 0.1240 0.5558 0.041 Uiso 0.421(4) 1 calc R U P A 2
H33D H 0.2913 0.1635 0.5399 0.041 Uiso 0.421(4) 1 calc R U P A 2
C34' C 0.4019(13) 0.2389(8) 0.5824(6) 0.0375(11) Uani 0.421(4) 1 d D . P A 2
H34C H 0.4575 0.2466 0.5455 0.045 Uiso 0.421(4) 1 calc R U P A 2
H34D H 0.3497 0.2795 0.5778 0.045 Uiso 0.421(4) 1 calc R U P A 2
C35' C 0.4463(15) 0.2352(7) 0.6597(6) 0.0287(12) Uani 0.421(4) 1 d D . P A 2
H35C H 0.5233 0.2343 0.6579 0.034 Uiso 0.421(4) 1 calc R U P A 2
H35D H 0.4241 0.2796 0.6884 0.034 Uiso 0.421(4) 1 calc R U P A 2
O41 O 0.59539(9) 0.04374(6) 0.69784(6) 0.0331(3) Uani 1 1 d . . . . .
C42 C 0.56277(13) -0.02283(9) 0.65961(10) 0.0379(4) Uani 1 1 d . . . . .
H42A H 0.4878 -0.0200 0.6471 0.046 Uiso 1 1 calc R U . . .
H42B H 0.5748 -0.0679 0.6903 0.046 Uiso 1 1 calc R U . . .
C43 C 0.62886(13) -0.02582(9) 0.58993(9) 0.0318(3) Uani 1 1 d . . . . .
H43A H 0.5893 -0.0068 0.5471 0.038 Uiso 1 1 calc R U . . .
H43B H 0.6520 -0.0777 0.5796 0.038 Uiso 1 1 calc R U . . .
C44 C 0.72231(13) 0.02509(9) 0.60696(9) 0.0323(3) Uani 1 1 d . . . . .
H44A H 0.7887 -0.0025 0.6012 0.039 Uiso 1 1 calc R U . . .
H44B H 0.7230 0.0694 0.5742 0.039 Uiso 1 1 calc R U . . .
C45 C 0.70560(12) 0.04827(9) 0.68644(8) 0.0300(3) Uani 1 1 d . . . . .
H45A H 0.7429 0.0140 0.7202 0.036 Uiso 1 1 calc R U . . .
H45B H 0.7308 0.1001 0.6948 0.036 Uiso 1 1 calc R U . . .

loop_
_atom_site_aniso_label
_atom_site_aniso_U_11
_atom_site_aniso_U_22
_atom_site_aniso_U_33
_atom_site_aniso_U_23
_atom_site_aniso_U_13
_atom_site_aniso_U_12
Mn1 0.02495(14) 0.01942(13) 0.01541(13) 0.000 -0.00015(11) 0.000
N1 0.0229(5) 0.0220(5) 0.0162(5) 0.0010(4) 0.0006(4) 0.0001(4)
C2 0.0243(6) 0.0233(6) 0.0182(6) 0.0018(5) -0.0010(5) 0.0005(5)
C3 0.0287(7) 0.0253(6) 0.0178(7) -0.0009(5) 0.0020(5) -0.0009(5)
C4 0.0273(7) 0.0251(6) 0.0238(7) -0.0011(5) 0.0051(6) 0.0022(5)
C5 0.0227(6) 0.0266(7) 0.0235(7) 0.0037(5) 0.0025(5) 0.0025(5)
C6 0.0202(6) 0.0227(6) 0.0184(6) 0.0042(5) 0.0020(5) -0.0014(5)
C7 0.0212(6) 0.0242(6) 0.0192(6) 0.0047(5) 0.0014(5) -0.0047(5)
C8 0.0238(6) 0.0306(7) 0.0262(7) 0.0070(6) -0.0014(6) -0.0025(5)
C9 0.0265(7) 0.0378(8) 0.0264(8) 0.0109(6) -0.0067(6) -0.0083(6)
C10 0.0321(7) 0.0394(8) 0.0194(7) 0.0039(6) -0.0050(6) -0.0138(6)
C11 0.0288(7) 0.0308(7) 0.0192(7) -0.0003(6) 0.0004(5) -0.0098(6)
N12 0.0242(5) 0.0248(5) 0.0169(5) 0.0009(4) 0.0006(4) -0.0057(4)
N21 0.0306(6) 0.0225(5) 0.0240(6) -0.0029(5) -0.0031(5) 0.0009(5)
C22 0.0336(8) 0.0299(7) 0.0254(8) -0.0046(6) -0.0035(6) 0.0039(6)
C23 0.0335(8) 0.0386(8) 0.0269(8) -0.0122(6) -0.0056(6) 0.0082(6)
C24 0.0310(8) 0.0299(8) 0.0445(10) -0.0157(7) -0.0126(7) 0.0083(6)
C25 0.0256(7) 0.0233(7) 0.0443(9) -0.0064(6) -0.0099(6) 0.0034(5)
C26 0.0220(6) 0.0210(6) 0.0320(8) -0.0028(5) -0.0072(5) 0.0011(5)
Li30 0.0319(18) 0.0255(16) 0.0287(18) 0.000 -0.0030(16) 0.000
O31 0.0328(5) 0.0316(5) 0.0315(6) 0.0090(5) -0.0117(5) -0.0058(4)
C32 0.0421(9) 0.0435(10) 0.0320(9) 0.0088(7) -0.0146(8) -0.0097(8)
C33 0.0428(16) 0.0368(16) 0.0228(10) 0.0005(11) -0.0073(11) 0.0032(10)
C34 0.043(2) 0.0457(14) 0.0232(8) 0.0056(8) 0.0032(10) 0.0024(15)
C35 0.031(2) 0.0304(12) 0.0251(11) 0.0037(10) 0.0040(13) -0.0012(14)
O31' 0.0328(5) 0.0316(5) 0.0315(6) 0.0090(5) -0.0117(5) -0.0058(4)
C32' 0.0421(9) 0.0435(10) 0.0320(9) 0.0088(7) -0.0146(8) -0.0097(8)
C33' 0.0428(16) 0.0368(16) 0.0228(10) 0.0005(11) -0.0073(11) 0.0032(10)
C34' 0.043(2) 0.0457(14) 0.0232(8) 0.0056(8) 0.0032(10) 0.0024(15)
C35' 0.031(2) 0.0304(12) 0.0251(11) 0.0037(10) 0.0040(13) -0.0012(14)
O41 0.0318(5) 0.0295(5) 0.0380(6) -0.0115(5) 0.0048(5) -0.0065(4)
C42 0.0373(9) 0.0321(8) 0.0444(10) -0.0140(7) 0.0045(8) -0.0080(7)
C43 0.0400(8) 0.0298(7) 0.0256(8) -0.0007(6) -0.0050(6) 0.0013(6)
C44 0.0363(8) 0.0361(8) 0.0246(8) 0.0005(6) 0.0021(6) -0.0029(6)
C45 0.0324(8) 0.0333(8) 0.0244(7) 0.0018(6) 0.0005(6) -0.0047(6)

loop_
_atom_type_symbol
_atom_type_description
_atom_type_scat_dispersion_real
_atom_type_scat_dispersion_imag
_atom_type_scat_source
C C 0.0033 0.0016 'International Tables Vol C Tables 4.2.6.8 and 6.1.1.4'
H H 0.0000 0.0000 'International Tables Vol C Tables 4.2.6.8 and 6.1.1.4'
N N 0.0061 0.0033 'International Tables Vol C Tables 4.2.6.8 and 6.1.1.4'
Mn Mn 0.3368 0.7283 'International Tables Vol C Tables 4.2.6.8 and 6.1.1.4'
Li Li -0.0003 0.0001 'International Tables Vol C Tables 4.2.6.8 and 6.1.1.4'
O O 0.0106 0.0060 'International Tables Vol C Tables 4.2.6.8 and 6.1.1.4'

loop_
_exptl_crystal_face_index_h
_exptl_crystal_face_index_k
_exptl_crystal_face_index_l
_exptl_crystal_face_perp_dist
1.00 2.00 0.00 0.0200
-1.00 -2.00 0.00 0.0200
-1.00 2.00 0.00 0.0150
1.00 -2.00 0.00 0.0150
0.00 1.00 2.00 0.1000
0.00 -1.00 -2.00 0.1000

loop_
_geom_angle_atom_site_label_1
_geom_angle_atom_site_label_2
_geom_angle_atom_site_label_3
_geom_angle
_geom_angle_site_symmetry_1
_geom_angle_site_symmetry_3
N12 Mn1 N12 151.38(6) 3_556 .
N12 Mn1 N21 95.58(4) 3_556 3_556
N12 Mn1 N21 107.44(4) . 3_556
N12 Mn1 N21 107.44(4) 3_556 .
N12 Mn1 N21 95.59(4) . .
N21 Mn1 N21 73.11(7) 3_556 .
N12 Mn1 N1 88.76(4) 3_556 .
N12 Mn1 N1 72.97(4) . .
N21 Mn1 N1 94.63(5) 3_556 .
N21 Mn1 N1 160.28(4) . .
N12 Mn1 N1 72.97(4) 3_556 3_556
N12 Mn1 N1 88.76(4) . 3_556
N21 Mn1 N1 160.28(4) 3_556 3_556
N21 Mn1 N1 94.63(5) . 3_556
N1 Mn1 N1 100.98(6) . 3_556
C2 N1 C6 117.53(11) . .
C2 N1 Mn1 126.57(9) . .
C6 N1 Mn1 115.75(9) . .
N1 C2 C3 125.08(13) . .
C2 C3 C4 117.60(13) . .
C5 C4 C3 119.02(13) . .
C4 C5 C6 120.85(13) . .
N1 C6 C5 119.83(12) . .
N1 C6 C7 116.53(12) . .
C5 C6 C7 123.64(12) . .
N12 C7 C8 119.77(13) . .
N12 C7 C6 116.74(12) . .
C8 C7 C6 123.48(13) . .
C9 C8 C7 120.47(15) . .
C8 C9 C10 119.39(14) . .
C11 C10 C9 117.67(14) . .
N12 C11 C10 124.82(15) . .
C11 N12 C7 117.81(12) . .
C11 N12 Mn1 125.02(10) . .
C7 N12 Mn1 116.17(9) . .
C22 N21 C26 117.72(12) . .
C22 N21 Mn1 125.52(10) . .
C26 N21 Mn1 116.75(10) . .
N21 C22 C23 124.78(15) . .
C22 C23 C24 117.65(16) . .
C25 C24 C23 119.35(14) . .
C24 C25 C26 120.86(15) . .
N21 C26 C25 119.56(14) . .
N21 C26 C26 116.63(8) . 3_556
C25 C26 C26 123.80(10) . 3_556
O41 Li30 O41 108.25(18) 3_656 .
O41 Li30 O31' 117.63(5) 3_656 3_656
O41 Li30 O31' 101.97(5) . 3_656
O41 Li30 O31 117.63(5) 3_656 3_656
O41 Li30 O31 101.97(5) . 3_656
O41 Li30 O31 101.97(5) 3_656 .
O41 Li30 O31 117.63(5) . .
O31 Li30 O31 110.13(18) 3_656 .
C35 O31 C32 107.0(5) . .
C35 O31 Li30 123.4(5) . .
C32 O31 Li30 126.6(6) . .
O31 C32 C33 107.8(4) . .
C34 C33 C32 103.5(4) . .
C35 C34 C33 101.5(5) . .
O31 C35 C34 104.4(5) . .
C34' C33' C32' 102.0(7) . .
C35' C34' C33' 102.4(6) . .
C45 O41 C42 105.33(12) . .
C45 O41 Li30 132.20(11) . .
C42 O41 Li30 122.48(12) . .
O41 C42 C43 105.56(13) . .
C42 C43 C44 104.26(12) . .
C45 C44 C43 104.02(13) . .
O41 C45 C44 105.19(12) . .

loop_
_geom_bond_atom_site_label_1
_geom_bond_atom_site_label_2
_geom_bond_distance
_geom_bond_site_symmetry_2
Mn1 N12 2.2297(12) 3_556
Mn1 N12 2.2297(12) .
Mn1 N21 2.2354(13) 3_556
Mn1 N21 2.2355(13) .
Mn1 N1 2.2519(12) .
Mn1 N1 2.2520(12) 3_556
N1 C2 1.3486(17) .
N1 C6 1.3811(17) .
C2 C3 1.3745(19) .
C3 C4 1.412(2) .
C4 C5 1.365(2) .
C5 C6 1.4201(19) .
C6 C7 1.4266(20) .
C7 N12 1.3784(18) .
C7 C8 1.425(2) .
C8 C9 1.365(2) .
C9 C10 1.408(2) .
C10 C11 1.374(2) .
C11 N12 1.3499(18) .
N21 C22 1.351(2) .
N21 C26 1.3827(18) .
C22 C23 1.376(2) .
C23 C24 1.407(2) .
C24 C25 1.362(3) .
C25 C26 1.421(2) .
C26 C26 1.422(3) 3_556
Li30 O41 1.912(2) 3_656
Li30 O41 1.912(2) .
Li30 O31' 1.918(2) 3_656
Li30 O31 1.918(2) 3_656
Li30 O31 1.918(2) .
O31 C35 1.435(5) .
O31 C32 1.440(4) .
C32 C33 1.530(6) .
C33 C34 1.528(7) .
C34 C35 1.523(5) .
C32' C33' 1.533(9) .
C33' C34' 1.529(8) .
C34' C35' 1.518(7) .
O41 C45 1.4326(19) .
O41 C42 1.4378(18) .
C42 C43 1.526(2) .
C43 C44 1.536(2) .
C44 C45 1.518(2) .
